data_1541962
loop_
_publ_author_name
'Buerger, M.J.'

_publ_section_title
;
 The arrangement of atoms in crystals of the wollastonite group of
 metasilicates
;
_journal_name_full 'Proceedings of the National Academy of Sciences, U.S.A.'
_journal_page_first 113
_journal_page_last 116
_journal_volume 42
_journal_year 1956
_chemical_formula_sum 'Ca2 H Na O9 Si3'
_chemical_name_systematic 'Na Ca2 H (Si3 O9)'
_space_group_IT_number 2
_symmetry_space_group_name_Hall '-P 1'
_symmetry_space_group_name_H-M 'P -1'
_cell_angle_alpha 90.05
_cell_angle_beta 95.28
_cell_angle_gamma 102.47
_cell_formula_units_Z 2
_cell_length_a 7.99
_cell_length_b 7.04
_cell_length_c 7.02
_cell_volume 383.833
_citation_journal_id_ASTM PNASA6
_cod_data_source_file Buerger_PNASA6_1956_1289.cif
_cod_data_source_block H1Ca2Na1O9Si3
_cod_original_cell_volume 383.8335
_cod_original_formula_sum 'H1 Ca2 Na1 O9 Si3'
_cod_database_code 1541962

loop_
_symmetry_equiv_pos_as_xyz
x,y,z
-x,-y,-z

loop_
_atom_site_label
_atom_site_type_symbol
_atom_site_fract_x
_atom_site_fract_y
_atom_site_fract_z
_atom_site_occupancy
_atom_site_U_iso_or_equiv
O4 O-2 0.174 0.839 0.533 1 0.0
O6 O-2 0.048 0.88 0.198 1 0.0
O2 O-2 0.336 0.704 0.946 1 0.0
Si3 Si+4 0.45 0.743 0.145 1 0.0
Si2 Si+4 0.212 0.948 0.339 1 0.0
O9 O-2 0.248 0.186 0.383 1 0.0
O1 O-2 0.349 0.202 0.871 1 0.0
Ca2 Ca+2 0.155 0.914 0.862 1 0.0
O7 O-2 0.392 0.529 0.27 1 0.0
Ca1 Ca+2 0.141 0.406 0.854 1 0.0
O3 O-2 0.184 0.49 0.542 1 0.0
Si1 Si+4 0.224 0.403 0.333 1 0.0
H1 H+1 0.177 0.615 0.539 1 0.0
O8 O-2 0.402 0.915 0.28 1 0.0
Na1 Na+1 0.448 0.736 0.659 1 0.0
O5 O-2 0.074 0.406 0.181 1 0.0
